data_2240141
loop_
_publ_author_name
'Low, May Lee'
'Ravoof, Thahira Begum S. A.'
'Tahir, Mohamed Ibrahim Mohamed'
'Crouse, Karen A.'
'Tiekink, Edward R. T.'

_publ_section_title
;
 Crystal structure of
 2-{[2-(3-phenylallylidene)hydrazin-1-yl]thiocarbonylsulfanylmethyl}pyridinium
 chloride
;
_journal_coeditor_code HB7295
_journal_issue 11
_journal_name_full 'Acta Crystallographica Section E'
_journal_page_first o1207
_journal_page_last o1208
_journal_paper_doi 10.1107/S1600536814023228
_journal_volume 70
_journal_year 2014
_chemical_formula_iupac 'C16 H16 N3 S2 +, Cl -'
_chemical_formula_moiety 'C16 H16 N3 S2 +, Cl -'
_chemical_formula_sum 'C16 H16 Cl N3 S2'
_chemical_formula_weight 349.89
_chemical_name_systematic
;
2-{[2-(3-Phenylallylidene)hydrazin-1-yl]thiocarbonylsulfanylmethyl}pyridinium
chloride
;
_space_group_IT_number 33
_symmetry_cell_setting orthorhombic
_symmetry_space_group_name_Hall 'P 2c -2n'
_symmetry_space_group_name_H-M 'P n a 21'
_atom_sites_solution_hydrogens geom
_atom_sites_solution_primary direct
_atom_sites_solution_secondary difmap
_audit_creation_method SHELXL
_cell_angle_alpha 90.00
_cell_angle_beta 90.00
_cell_angle_gamma 90.00
_cell_formula_units_Z 4
_cell_length_a 24.2206(8)
_cell_length_b 8.2838(2)
_cell_length_c 8.3206(4)
_cell_measurement_reflns_used 3280
_cell_measurement_temperature 150(2)
_cell_measurement_theta_max 71
_cell_measurement_theta_min 4
_cell_volume 1669.43(11)
_computing_cell_refinement
;
CrysAlis PRO (Agilent, 2011)
;
_computing_data_collection
;
CrysAlis PRO (Agilent, 2011)
;
_computing_data_reduction
;
CrysAlis PRO (Agilent, 2011)
;
_computing_molecular_graphics
;
ORTEP-3 for Windows (Farrugia, 2012) and DIAMOND (Brandenburg,
2006)
;
_computing_publication_material
;
publCIF (Westrip, 2010)
;
_computing_structure_refinement
;
SHELXL97 (Sheldrick, 2008)
;
_computing_structure_solution
;
SHELXS97 (Sheldrick, 2008)
;
_diffrn_ambient_temperature 150(2)
_diffrn_detector_area_resol_mean 16.1952
_diffrn_measured_fraction_theta_full 0.920
_diffrn_measured_fraction_theta_max 0.920
_diffrn_measurement_device_type 'Agilent Xcaliber Eos Gemini'
_diffrn_measurement_method '\w scans'
_diffrn_radiation_monochromator graphite
_diffrn_radiation_source 'fine-focus sealed tube'
_diffrn_radiation_type CuK\a
_diffrn_radiation_wavelength 1.54180
_diffrn_reflns_av_R_equivalents 0.0224
_diffrn_reflns_av_sigmaI/netI 0.0283
_diffrn_reflns_limit_h_max 28
_diffrn_reflns_limit_h_min -29
_diffrn_reflns_limit_k_max 9
_diffrn_reflns_limit_k_min -7
_diffrn_reflns_limit_l_max 8
_diffrn_reflns_limit_l_min -8
_diffrn_reflns_number 5463
_diffrn_reflns_theta_full 67.70
_diffrn_reflns_theta_max 67.70
_diffrn_reflns_theta_min 3.65
_diffrn_standards_decay_% 0
_diffrn_standards_interval_count 0
_diffrn_standards_interval_time 0
_diffrn_standards_number 0
_exptl_absorpt_coefficient_mu 4.348
_exptl_absorpt_correction_T_max 0.96
_exptl_absorpt_correction_T_min 0.80
_exptl_absorpt_correction_type multi-scan
_exptl_absorpt_process_details
;
(CrysAlis PRO; Agilent, 2011)
;
_exptl_crystal_colour yellow
_exptl_crystal_density_diffrn 1.392
_exptl_crystal_density_method 'not measured'
_exptl_crystal_description plate
_exptl_crystal_F_000 728
_exptl_crystal_size_max 0.12
_exptl_crystal_size_mid 0.05
_exptl_crystal_size_min 0.01
_refine_diff_density_max 0.368
_refine_diff_density_min -0.227
_refine_ls_abs_structure_details
;
Flack (1983), 971 Friedel pairs
;
_refine_ls_abs_structure_Flack -0.009(16)
_refine_ls_extinction_method none
_refine_ls_goodness_of_fit_ref 1.037
_refine_ls_hydrogen_treatment mixed
_refine_ls_matrix_type full
_refine_ls_number_parameters 205
_refine_ls_number_reflns 2460
_refine_ls_number_restraints 3
_refine_ls_restrained_S_all 1.037
_refine_ls_R_factor_all 0.0344
_refine_ls_R_factor_gt 0.0305
_refine_ls_shift/su_max 0.001
_refine_ls_shift/su_mean 0.000
_refine_ls_structure_factor_coef Fsqd
_refine_ls_weighting_details 'calc w=1/[\s^2^(Fo^2^)+(0.0531P)^2^+0.1085P] where P=(Fo^2^+2Fc^2^)/3'
_refine_ls_weighting_scheme calc
_refine_ls_wR_factor_gt 0.0758
_refine_ls_wR_factor_ref 0.0775
_reflns_number_gt 2327
_reflns_number_total 2460
_reflns_threshold_expression I>2\s(I)
_cod_data_source_file hb7295sup1.cif
_cod_data_source_block I
_cod_original_sg_symbol_Hall 'P 2c -2n '
_cod_original_sg_symbol_H-M 'P n a 21 '
_cod_database_code 2240141
_cod_database_fobs_code 2240141

loop_
_symmetry_equiv_pos_as_xyz
'x, y, z'
'-x+1/2, y+1/2, z+1/2'
'x+1/2, -y+1/2, z'
'-x, -y, z+1/2'

loop_
_atom_site_type_symbol
_atom_site_label
_atom_site_fract_x
_atom_site_fract_y
_atom_site_fract_z
_atom_site_U_iso_or_equiv
_atom_site_adp_type
_atom_site_calc_flag
_atom_site_refinement_flags
_atom_site_occupancy
_atom_site_symmetry_multiplicity
Cl Cl1 0.63222(3) -0.05537(7) 0.96332(11) 0.03476(18) Uani d . 1 1
S S1 0.69437(3) -0.37225(7) 0.32589(10) 0.02657(17) Uani d . 1 1
S S2 0.71117(3) -0.11756(6) 0.58644(10) 0.02635(17) Uani d . 1 1
N N1 0.65178(9) -0.0817(2) 0.3311(4) 0.0252(5) Uani d D 1 1
H H1N 0.6375(13) -0.098(4) 0.235(2) 0.030 Uiso d D 1 1
N N2 0.64340(9) 0.0675(2) 0.3995(3) 0.0259(5) Uani d . 1 1
N N3 0.67390(9) -0.3736(2) 0.8473(3) 0.0268(5) Uani d D 1 1
H H3N 0.6674(12) -0.2714(16) 0.869(4) 0.032 Uiso d D 1 1
C C1 0.68354(9) -0.1909(3) 0.4053(4) 0.0238(6) Uani d . 1 1
C C2 0.74713(11) -0.2944(3) 0.6613(4) 0.0297(7) Uani d . 1 1
H H2A 0.7679 -0.3442 0.5717 0.036 Uiso calc R 1 1
H H2B 0.7742 -0.2598 0.7434 0.036 Uiso calc R 1 1
C C3 0.70984(10) -0.4195(3) 0.7339(4) 0.0264(6) Uani d . 1 1
C C4 0.64075(12) -0.4762(3) 0.9260(4) 0.0306(7) Uani d . 1 1
H H4 0.6164 -0.4375 1.0068 0.037 Uiso calc R 1 1
C C5 0.64217(12) -0.6385(3) 0.8889(4) 0.0339(7) Uani d . 1 1
H H5 0.6189 -0.7130 0.9432 0.041 Uiso calc R 1 1
C C6 0.67820(12) -0.6902(3) 0.7709(4) 0.0327(7) Uani d . 1 1
H H6 0.6798 -0.8014 0.7435 0.039 Uiso calc R 1 1
C C7 0.71189(12) -0.5813(3) 0.6926(4) 0.0301(7) Uani d . 1 1
H H7 0.7364 -0.6171 0.6108 0.036 Uiso calc R 1 1
C C8 0.60714(9) 0.1556(3) 0.3289(4) 0.0241(6) Uani d . 1 1
H H8 0.5884 0.1164 0.2365 0.029 Uiso calc R 1 1
C C9 0.59502(10) 0.3146(3) 0.3905(4) 0.0257(6) Uani d . 1 1
H H9 0.6141 0.3502 0.4837 0.031 Uiso calc R 1 1
C C10 0.55839(10) 0.4140(3) 0.3235(4) 0.0272(6) Uani d . 1 1
H H10 0.5403 0.3757 0.2297 0.033 Uiso calc R 1 1
C C11 0.54303(10) 0.5752(3) 0.3785(4) 0.0276(7) Uani d . 1 1
C C12 0.56395(11) 0.6430(3) 0.5201(4) 0.0287(7) Uani d . 1 1
H H12 0.5893 0.5831 0.5834 0.034 Uiso calc R 1 1
C C13 0.54828(11) 0.7955(3) 0.5692(5) 0.0346(7) Uani d . 1 1
H H13 0.5632 0.8404 0.6648 0.042 Uiso calc R 1 1
C C14 0.51043(12) 0.8835(3) 0.4779(5) 0.0381(8) Uani d . 1 1
H H14 0.4990 0.9877 0.5123 0.046 Uiso calc R 1 1
C C15 0.48967(11) 0.8192(3) 0.3381(5) 0.0376(8) Uani d . 1 1
H H15 0.4641 0.8793 0.2755 0.045 Uiso calc R 1 1
C C16 0.50597(11) 0.6662(4) 0.2882(5) 0.0365(8) Uani d . 1 1
H H16 0.4916 0.6231 0.1910 0.044 Uiso calc R 1 1

loop_
_atom_site_aniso_label
_atom_site_aniso_U_11
_atom_site_aniso_U_22
_atom_site_aniso_U_33
_atom_site_aniso_U_12
_atom_site_aniso_U_13
_atom_site_aniso_U_23
Cl1 0.0546(4) 0.0238(3) 0.0258(4) 0.0111(3) 0.0018(4) 0.0001(3)
S1 0.0320(3) 0.0197(3) 0.0279(4) 0.0013(2) 0.0003(3) -0.0026(3)
S2 0.0362(3) 0.0192(3) 0.0237(4) 0.0015(2) -0.0028(3) -0.0013(3)
N1 0.0312(10) 0.0209(10) 0.0235(15) 0.0022(8) 0.0006(12) -0.0007(10)
N2 0.0335(11) 0.0199(10) 0.0244(15) 0.0009(8) 0.0008(11) -0.0005(9)
N3 0.0347(10) 0.0189(9) 0.0268(16) 0.0051(8) -0.0042(12) -0.0023(10)
C1 0.0244(11) 0.0221(11) 0.0250(18) -0.0015(9) 0.0025(12) 0.0017(11)
C2 0.0318(13) 0.0256(13) 0.0316(19) 0.0058(10) -0.0097(14) 0.0018(13)
C3 0.0304(13) 0.0244(12) 0.0244(19) 0.0081(10) -0.0126(13) 0.0018(11)
C4 0.0357(13) 0.0283(12) 0.028(2) 0.0021(10) -0.0020(14) 0.0028(12)
C5 0.0392(14) 0.0296(13) 0.033(2) -0.0011(11) -0.0098(15) 0.0069(13)
C6 0.0476(15) 0.0196(12) 0.031(2) 0.0055(11) -0.0154(16) -0.0036(11)
C7 0.0373(14) 0.0263(13) 0.027(2) 0.0100(10) -0.0094(14) -0.0034(12)
C8 0.0251(10) 0.0237(11) 0.0236(16) -0.0030(9) -0.0008(14) 0.0022(12)
C9 0.0282(11) 0.0241(12) 0.0247(17) -0.0007(10) 0.0026(13) 0.0017(11)
C10 0.0261(11) 0.0264(12) 0.0291(18) -0.0005(9) -0.0006(14) -0.0011(13)
C11 0.0240(11) 0.0227(12) 0.036(2) -0.0019(9) 0.0002(13) 0.0032(11)
C12 0.0269(12) 0.0258(12) 0.033(2) 0.0008(10) 0.0037(13) 0.0015(12)
C13 0.0347(13) 0.0286(13) 0.041(2) -0.0020(10) 0.0072(16) -0.0055(14)
C14 0.0352(14) 0.0214(12) 0.058(3) 0.0018(10) 0.0138(17) -0.0036(14)
C15 0.0345(13) 0.0272(13) 0.051(2) 0.0053(10) 0.0036(16) 0.0082(15)
C16 0.0339(13) 0.0346(15) 0.041(2) 0.0037(11) -0.0025(15) 0.0019(13)

loop_
_atom_type_symbol
_atom_type_description
_atom_type_scat_dispersion_real
_atom_type_scat_dispersion_imag
_atom_type_scat_source
C C 0.0181 0.0091 'International Tables Vol C Tables 4.2.6.8 and 6.1.1.4'
H H 0.0000 0.0000 'International Tables Vol C Tables 4.2.6.8 and 6.1.1.4'
Cl Cl 0.3639 0.7018 'International Tables Vol C Tables 4.2.6.8 and 6.1.1.4'
N N 0.0311 0.0180 'International Tables Vol C Tables 4.2.6.8 and 6.1.1.4'
S S 0.3331 0.5567 'International Tables Vol C Tables 4.2.6.8 and 6.1.1.4'

loop_
_geom_angle_atom_site_label_1
_geom_angle_atom_site_label_2
_geom_angle_atom_site_label_3
_geom_angle
C1 S2 C2 101.42(13)
C1 N1 N2 120.1(3)
C1 N1 H1N 123(2)
N2 N1 H1N 117(2)
C8 N2 N1 114.9(3)
C3 N3 C4 123.6(2)
C3 N3 H3N 122(2)
C4 N3 H3N 114(2)
N1 C1 S1 121.2(2)
N1 C1 S2 112.4(2)
S1 C1 S2 126.41(16)
C3 C2 S2 113.99(18)
C3 C2 H2A 108.8
S2 C2 H2A 108.8
C3 C2 H2B 108.8
S2 C2 H2B 108.8
H2A C2 H2B 107.6
N3 C3 C7 118.3(3)
N3 C3 C2 118.5(2)
C7 C3 C2 123.2(3)
N3 C4 C5 119.6(3)
N3 C4 H4 120.2
C5 C4 H4 120.2
C4 C5 C6 118.5(3)
C4 C5 H5 120.8
C6 C5 H5 120.8
C7 C6 C5 120.4(3)
C7 C6 H6 119.8
C5 C6 H6 119.8
C6 C7 C3 119.6(3)
C6 C7 H7 120.2
C3 C7 H7 120.2
N2 C8 C9 119.7(3)
N2 C8 H8 120.2
C9 C8 H8 120.2
C10 C9 C8 123.4(3)
C10 C9 H9 118.3
C8 C9 H9 118.3
C9 C10 C11 127.1(3)
C9 C10 H10 116.4
C11 C10 H10 116.4
C16 C11 C12 118.1(3)
C16 C11 C10 119.4(3)
C12 C11 C10 122.6(3)
C13 C12 C11 121.1(3)
C13 C12 H12 119.5
C11 C12 H12 119.5
C12 C13 C14 119.8(3)
C12 C13 H13 120.1
C14 C13 H13 120.1
C15 C14 C13 119.9(2)
C15 C14 H14 120.1
C13 C14 H14 120.1
C14 C15 C16 120.1(3)
C14 C15 H15 119.9
C16 C15 H15 119.9
C15 C16 C11 121.0(3)
C15 C16 H16 119.5
C11 C16 H16 119.5

loop_
_geom_bond_atom_site_label_1
_geom_bond_atom_site_label_2
_geom_bond_distance
S1 C1 1.662(3)
S2 C1 1.757(3)
S2 C2 1.815(3)
N1 C1 1.339(3)
N1 N2 1.376(3)
N1 H1N 0.880(10)
N2 C8 1.284(4)
N3 C3 1.339(4)
N3 C4 1.340(4)
N3 H3N 0.880(10)
C2 C3 1.502(4)
C2 H2A 0.9900
C2 H2B 0.9900
C3 C7 1.384(4)
C4 C5 1.380(4)
C4 H4 0.9500
C5 C6 1.381(4)
C5 H5 0.9500
C6 C7 1.380(4)
C6 H6 0.9500
C7 H7 0.9500
C8 C9 1.444(4)
C8 H8 0.9500
C9 C10 1.333(4)
C9 H9 0.9500
C10 C11 1.460(3)
C10 H10 0.9500
C11 C16 1.392(4)
C11 C12 1.400(4)
C12 C13 1.381(4)
C12 H12 0.9500
C13 C14 1.396(5)
C13 H13 0.9500
C14 C15 1.375(5)
C14 H14 0.9500
C15 C16 1.391(4)
C15 H15 0.9500
C16 H16 0.9500

loop_
_geom_hbond_atom_site_label_D
_geom_hbond_atom_site_label_H
_geom_hbond_atom_site_label_A
_geom_hbond_site_symmetry_A
_geom_hbond_distance_DH
_geom_hbond_distance_HA
_geom_hbond_distance_DA
_geom_hbond_angle_DHA
N1 H1N Cl1 1_554 0.88(2) 2.292(17) 3.104(3) 153(3)
N3 H3N Cl1 . 0.880(16) 2.13(2) 2.9833(19) 163(3)

loop_
_geom_torsion_atom_site_label_1
_geom_torsion_atom_site_label_2
_geom_torsion_atom_site_label_3
_geom_torsion_atom_site_label_4
_geom_torsion
C1 N1 N2 C8 -171.9(2)
N2 N1 C1 S1 179.90(19)
N2 N1 C1 S2 -1.0(3)
C2 S2 C1 N1 176.37(19)
C2 S2 C1 S1 -4.5(2)
C1 S2 C2 C3 -76.9(2)
C4 N3 C3 C7 1.7(4)
C4 N3 C3 C2 -176.4(3)
S2 C2 C3 N3 -52.0(3)
S2 C2 C3 C7 129.9(3)
C3 N3 C4 C5 -1.1(4)
N3 C4 C5 C6 0.1(4)
C4 C5 C6 C7 0.1(4)
C5 C6 C7 C3 0.6(4)
N3 C3 C7 C6 -1.5(4)
C2 C3 C7 C6 176.6(3)
N1 N2 C8 C9 180.0(2)
N2 C8 C9 C10 179.4(3)
C8 C9 C10 C11 179.2(3)
C9 C10 C11 C16 176.5(3)
C9 C10 C11 C12 -3.8(5)
C16 C11 C12 C13 0.1(4)
C10 C11 C12 C13 -179.6(3)
C11 C12 C13 C14 0.8(4)
C12 C13 C14 C15 -1.1(5)
C13 C14 C15 C16 0.5(5)
C14 C15 C16 C11 0.5(5)
C12 C11 C16 C15 -0.8(4)
C10 C11 C16 C15 178.9(3)
